data_8100291
loop_
_publ_author_name
'Senju, Takatoshi'
'Mizuguchi, Jin'

_publ_section_title
;
Crystal structure of (2E)-7-chloro-2-(7-chloro-3,4-dihydro-3-oxo-2H-
1,4-benzothiazin-2-ylidene)-2H-1,4-benzothiazine-3(4H)-one, 
C~16~H~8~Cl~2~N~2~O~2~S~2~, at 93 K
;
_journal_issue 1
_journal_name_full 'Zeitschrift f\"ur Kristallographie - New Crystal Structures'
_journal_page_first 129
_journal_page_last 130
_journal_volume 218
_journal_year 2003
_chemical_formula_moiety 'C16 H8 Cl2 N2 O2 S2 '
_chemical_formula_sum 'C16 H8 Cl2 N2 O2 S2'
_chemical_formula_weight 395.28
_space_group_IT_number 2
_space_group_name_Hall '-P 1'
_space_group_name_H-M_alt 'P -1'
_symmetry_cell_setting triclinic
_symmetry_Int_Tables_number 2
_symmetry_space_group_name_Hall '-P 1'
_symmetry_space_group_name_H-M 'P -1'
_cell_angle_alpha 92.040(9)
_cell_angle_beta 99.38(1)
_cell_angle_gamma 94.19(1)
_cell_formula_units_Z 1
_cell_length_a 4.5934(6)
_cell_length_b 7.8303(8)
_cell_length_c 10.403(1)
_cell_measurement_temperature 93(2)
_cell_volume 367.77(8)
_exptl_crystal_density_diffrn 1.785
_cod_database_code 8100291

loop_
_symmetry_equiv_pos_as_xyz
x,y,z
-x,-y,-z

loop_
_atom_site_label
_atom_site_type_symbol
_atom_site_fract_x
_atom_site_fract_y
_atom_site_fract_z
_atom_site_U_iso_or_equiv
_atom_site_adp_type
_atom_site_occupancy
_atom_site_calc_flag
_atom_site_refinement_flags
_atom_site_disorder_assembly
_atom_site_disorder_group
Cl(1) Cl 0.8818(2) 1.23045(9) 0.48851(7) 0.0206(2) Uani 1.00 d . . .
S(1) S 0.2566(2) 0.97014(9) 0.83912(7) 0.0161(2) Uani 1.00 d . . .
O(1) O -0.0865(5) 1.2971(2) 1.0604(2) 0.0202(6) Uani 1.00 d . . .
N(1) N 0.1931(6) 1.3532(3) 0.9090(2) 0.0176(6) Uani 1.00 d . . .
C(1) C 0.0554(7) 1.2408(3) 0.9789(3) 0.0170(8) Uani 1.00 d . . .
C(2) C 0.0704(7) 1.0534(4) 0.9618(3) 0.0154(7) Uani 1.00 d . . .
C(3) C 0.4059(7) 1.1554(3) 0.7734(3) 0.0163(7) Uani 1.00 d . . .
C(4) C 0.3605(7) 1.3213(4) 0.8119(3) 0.0163(8) Uani 1.00 d . . .
C(5) C 0.4837(7) 1.4601(3) 0.7523(3) 0.0192(8) Uani 1.00 d . . .
C(6) C 0.6465(7) 1.4333(4) 0.6540(3) 0.0201(8) Uani 1.00 d . . .
C(7) C 0.6891(7) 1.2668(4) 0.6166(3) 0.0188(8) Uani 1.00 d . . .
C(8) C 0.5735(7) 1.1278(4) 0.6760(3) 0.0162(8) Uani 1.00 d . . .
H(1) H 0.1725 1.4719 0.9285 0.0184 Uiso 1.00 calc . . .
H(2) H 0.4556 1.5746 0.7803 0.0217 Uiso 1.00 calc . . .
H(3) H 0.7305 1.5282 0.6132 0.0225 Uiso 1.00 calc . . .
H(4) H 0.6094 1.0129 0.6501 0.0179 Uiso 1.00 calc . . .

loop_
_atom_site_aniso_label
_atom_site_aniso_U_11
_atom_site_aniso_U_22
_atom_site_aniso_U_33
_atom_site_aniso_U_12
_atom_site_aniso_U_13
_atom_site_aniso_U_23
Cl(1) 0.0234(5) 0.0201(4) 0.0199(4) -0.0003(3) 0.0101(3) 0.0003(3)
S(1) 0.0206(5) 0.0115(3) 0.0179(4) 0.0015(3) 0.0079(3) 0.0013(3)
O(1) 0.028(1) 0.0131(9) 0.022(1) 0.0025(8) 0.0117(9) 0.0003(8)
N(1) 0.022(2) 0.012(1) 0.021(1) 0.0019(9) 0.008(1) 0.0014(9)
C(1) 0.021(2) 0.014(1) 0.016(1) 0.002(1) 0.004(1) 0.000(1)
C(2) 0.015(2) 0.016(1) 0.016(1) 0.003(1) 0.004(1) 0.000(1)
C(3) 0.018(2) 0.014(1) 0.017(1) 0.001(1) 0.003(1) 0.003(1)
C(4) 0.016(2) 0.018(1) 0.016(1) 0.001(1) 0.005(1) 0.002(1)
C(5) 0.024(2) 0.012(1) 0.021(2) 0.000(1) 0.004(1) 0.002(1)
C(6) 0.021(2) 0.018(1) 0.022(2) -0.001(1) 0.005(1) 0.003(1)
C(7) 0.017(2) 0.022(1) 0.017(1) -0.001(1) 0.003(1) 0.002(1)
C(8) 0.016(2) 0.015(1) 0.019(1) 0.002(1) 0.004(1) 0.000(1)

loop_
_geom_bond_atom_site_label_1
_geom_bond_atom_site_label_2
_geom_bond_distance
_geom_bond_site_symmetry_1
_geom_bond_site_symmetry_2
_geom_bond_publ_flag
Cl(1) C(7) 1.742(3) . . yes
S(1) C(2) 1.778(3) . . yes
S(1) C(3) 1.766(3) . . yes
O(1) C(1) 1.238(3) . . yes
N(1) C(1) 1.348(4) . . yes
N(1) C(4) 1.392(4) . . yes
C(1) C(2) 1.480(4) . . yes
C(2) C(2) 1.373(6) . 2_577 yes
C(3) C(4) 1.386(4) . . yes
C(3) C(8) 1.389(4) . . yes
C(4) C(5) 1.400(4) . . yes
C(5) C(6) 1.380(4) . . yes
C(6) C(7) 1.384(4) . . yes
C(7) C(8) 1.385(4) . . yes
